data_4060998
loop_
_publ_author_name
'Ozerov, Oleg V.'
'Guo, Chengyun'
'Fan, Lei'
'Foxman, Bruce M.'

_publ_section_title
;
 Oxidative Addition of N--C and N--H Bonds to Zerovalent Nickel,
 Palladium, and Platinum
;
_journal_coden_ASTM ORGND7
_journal_issue 23
_journal_name_full Organometallics
_journal_page_first 5573
_journal_page_last 5580
_journal_paper_doi 10.1021/om0493513
_journal_volume 23
_journal_year 2004
_chemical_formula_moiety ' C25 H37 F2 N1 P2 Pd1 '
_chemical_formula_sum 'C25 H37 F2 N P2 Pd'
_chemical_formula_weight 557.92
_space_group_IT_number 15
_symmetry_cell_setting monoclinic
_symmetry_space_group_name_Hall '-C 2yc'
_symmetry_space_group_name_H-M 'C 1 2/c 1'
_cell_angle_alpha 90
_cell_angle_beta 132.842(3)
_cell_angle_gamma 90
_cell_formula_units_Z 4
_cell_length_a 23.1562(6)
_cell_length_b 9.7532(3)
_cell_length_c 15.7956(8)
_cell_measurement_temperature 294
_cell_volume 2615.7(2)
_diffrn_ambient_temperature 294
_exptl_crystal_density_diffrn 1.417
_cod_depositor_comments
;
The following automatic conversions were performed:
'_symmetry_cell_setting' value 'Monoclinic' changed to 'monoclinic'
according to '/home/saulius/struct/CIF-dictionaries/cif_core.dic'
dictionary named 'cif_core.dic' version 2.4.1 from 2010-06-29.

Automatic conversion script
Id: cif_fix_enum 1527 2010-12-29 10:47:43Z saulius 
;
_cod_original_sg_symbol_H-M 'C 2/c'
_cod_original_formula_sum 'C25 H37 F2 N1 P2 Pd1'
_cod_database_code 4060998

loop_
_symmetry_equiv_pos_as_xyz
x,y,z
-x,-y,-z
x+1/2,y+1/2,z
-x+1/2,-y+1/2,-z
-x,y,-z+1/2
x,-y,z+1/2
-x+1/2,y+1/2,-z+1/2
x+1/2,-y+1/2,z+1/2

loop_
_atom_site_label
_atom_site_type_symbol
_atom_site_fract_x
_atom_site_fract_y
_atom_site_fract_z
_atom_site_U_iso_or_equiv
_atom_site_occupancy
_atom_site_adp_type
_atom_site_refinement_flags_posn
_atom_site_refinement_flags_adp
_atom_site_refinement_flags_occupancy
_atom_site_disorder_assembly
_atom_site_disorder_group
_atom_site_attached_hydrogens
P1 P 0.385367(18) 0.03258(3) 0.70930(3) 0.0362 1.0000 Uani . . . . . .
Pd1 Pd 0.5000 0.066882(12) 0.7500 0.0417 1.0000 Uani S T . . . .
N1 N 0.5000 -0.14779(15) 0.7500 0.0402 1.0000 Uani S T . . . .
C1 C 0.46095(7) -0.21525(11) 0.77552(10) 0.0356 1.0000 Uani . . . . . .
C2 C 0.40217(7) -0.14255(12) 0.76173(11) 0.0377 1.0000 Uani . . . . . .
C3 C 0.36278(9) -0.20323(16) 0.79043(14) 0.0487 1.0000 Uani . . . . . .
C4 C 0.38234(10) -0.33473(17) 0.83321(15) 0.0534 1.0000 Uani . . . . . .
C5 C 0.44040(10) -0.40752(15) 0.85109(13) 0.0481 1.0000 Uani . . . . . .
C6 C 0.47976(8) -0.34890(13) 0.82261(11) 0.0414 1.0000 Uani . . . . . .
C13 C 0.35647(8) 0.12964(14) 0.77566(12) 0.0434 1.0000 Uani . . . . . .
C14 C 0.42733(13) 0.1509(3) 0.90325(16) 0.0728 1.0000 Uani . . . . . .
C15 C 0.31820(10) 0.26650(17) 0.71503(16) 0.0569 1.0000 Uani . . . . . .
C16 C 0.29691(9) 0.02674(17) 0.55308(13) 0.0493 1.0000 Uani . . . . . .
C17 C 0.22517(11) -0.0384(3) 0.52247(18) 0.0715 1.0000 Uani . . . . . .
C18 C 0.31707(15) -0.0426(2) 0.48934(18) 0.0694 1.0000 Uani . . . . . .
C25 C 0.5000 0.2782(3) 0.7500 0.0920 1.0000 Uani DS T . . . .
F1 F 0.34366(10) -0.39356(15) 0.86111(16) 0.0881 1.0000 Uani . . . . . .
H31 H 0.3231 -0.1544 0.7807 0.0723 1.0000 Uiso . . . . . .
H51 H 0.4535 -0.4975 0.8827 0.0660 1.0000 Uiso . . . . . .
H61 H 0.5201 -0.3992 0.8349 0.0556 1.0000 Uiso . . . . . .
H131 H 0.3182 0.0773 0.7671 0.0596 1.0000 Uiso . . . . . .
H141 H 0.4117 0.2009 0.9366 0.0864 1.0000 Uiso . . . . . .
H142 H 0.4477 0.0642 0.9403 0.0864 1.0000 Uiso . . . . . .
H143 H 0.4666 0.2005 0.9128 0.0864 1.0000 Uiso . . . . . .
H151 H 0.3041 0.3134 0.7515 0.0781 1.0000 Uiso . . . . . .
H152 H 0.3542 0.3206 0.7194 0.0781 1.0000 Uiso . . . . . .
H153 H 0.2723 0.2504 0.6363 0.0781 1.0000 Uiso . . . . . .
H161 H 0.2819 0.1195 0.5286 0.0634 1.0000 Uiso . . . . . .
H171 H 0.1824 -0.0372 0.4409 0.0864 1.0000 Uiso . . . . . .
H172 H 0.2111 0.0119 0.5577 0.0864 1.0000 Uiso . . . . . .
H173 H 0.2369 -0.1303 0.5491 0.0864 1.0000 Uiso . . . . . .
H181 H 0.2714 -0.0453 0.4088 0.0950 1.0000 Uiso . . . . . .
H182 H 0.3348 -0.1333 0.5173 0.0950 1.0000 Uiso . . . . . .
H183 H 0.3572 0.0079 0.5015 0.0950 1.0000 Uiso . . . . . .
H251 H 0.5453 0.3105 0.7661 0.1456 0.5000 Uiso . . . . . .
H252 H 0.5008 0.3105 0.8075 0.1456 0.5000 Uiso . . . . . .
H253 H 0.4539 0.3105 0.6764 0.1456 0.5000 Uiso . . . . . .

loop_
_atom_site_aniso_label
_atom_site_aniso_U_11
_atom_site_aniso_U_22
_atom_site_aniso_U_33
_atom_site_aniso_U_23
_atom_site_aniso_U_13
_atom_site_aniso_U_12
P1 0.03629(14) 0.03105(14) 0.04799(16) 0.00182(10) 0.03135(13) 0.00309(10)
Pd1 0.04469(8) 0.02548(7) 0.06970(10) 0.0000 0.04477(8) 0.0000
N1 0.0438(7) 0.0265(6) 0.0646(9) 0.0000 0.0424(7) 0.0000
C1 0.0354(5) 0.0294(5) 0.0450(5) -0.0002(4) 0.0285(4) -0.0014(4)
C2 0.0380(5) 0.0330(5) 0.0485(6) 0.0015(4) 0.0320(5) -0.0004(4)
C3 0.0507(7) 0.0453(7) 0.0692(8) 0.0048(6) 0.0483(7) 0.0002(5)
C4 0.0634(8) 0.0477(7) 0.0699(9) 0.0059(6) 0.0536(8) -0.0051(6)
C5 0.0602(8) 0.0356(5) 0.0554(7) 0.0051(5) 0.0420(7) -0.0019(5)
C6 0.0454(6) 0.0313(5) 0.0505(6) 0.0030(4) 0.0338(5) 0.0018(4)
C13 0.0454(6) 0.0417(6) 0.0505(6) 0.0001(5) 0.0355(5) 0.0055(5)
C14 0.0725(11) 0.0756(12) 0.0525(8) -0.0082(8) 0.0355(8) 0.0101(9)
C15 0.0640(9) 0.0441(7) 0.0725(9) 0.0034(6) 0.0504(8) 0.0133(6)
C16 0.0519(7) 0.0480(7) 0.0461(6) 0.0006(5) 0.0326(6) 0.0056(6)
C17 0.0462(8) 0.0920(14) 0.0609(10) -0.0137(9) 0.0303(8) -0.0087(8)
C18 0.0840(13) 0.0758(12) 0.0593(9) -0.0103(8) 0.0531(10) 0.0021(10)
C25 0.109(2) 0.0297(10) 0.194(4) 0.0000 0.126(3) 0.0000
F1 0.1131(10) 0.0697(7) 0.1457(12) 0.0270(8) 0.1133(11) 0.0042(7)

loop_
_geom_bond_atom_site_label_1
_geom_bond_site_symmetry_1
_geom_bond_atom_site_label_2
_geom_bond_site_symmetry_2
_geom_bond_distance
_geom_bond_publ_flag
P1 . Pd1 . 2.2914(3) yes
P1 . C2 . 1.8211(13) yes
P1 . C13 . 1.8428(13) yes
P1 . C16 . 1.8477(15) yes
Pd1 . N1 . 2.0938(15) yes
Pd1 . C25 . 2.061(2) yes
N1 . C1 5_656 1.3815(13) yes
N1 . C1 . 1.3815(13) yes
C1 . C2 . 1.4142(16) yes
C1 . C6 . 1.4147(16) yes
C2 . C3 . 1.3966(17) yes
C3 . C4 . 1.375(2) yes
C3 . H31 . 0.950 no
C4 . C5 . 1.369(2) yes
C4 . F1 . 1.3647(16) yes
C5 . C6 . 1.3847(19) yes
C5 . H51 . 0.951 no
C6 . H61 . 0.951 no
C13 . C14 . 1.517(2) yes
C13 . C15 . 1.526(2) yes
C13 . H131 . 0.950 no
C14 . H141 . 0.952 no
C14 . H142 . 0.951 no
C14 . H143 . 0.947 no
C15 . H151 . 0.950 no
C15 . H152 . 0.949 no
C15 . H153 . 0.951 no
C16 . C17 . 1.518(3) yes
C16 . C18 . 1.526(2) yes
C16 . H161 . 0.952 no
C17 . H171 . 0.952 no
C17 . H172 . 0.949 no
C17 . H173 . 0.948 no
C18 . H181 . 0.953 no
C18 . H182 . 0.948 no
C18 . H183 . 0.950 no
C25 . H252 5_656 0.950 no
C25 . H253 5_656 0.950 no
C25 . H251 5_656 0.950 no
C25 . H251 . 0.950 no
C25 . H252 . 0.950 no
C25 . H253 . 0.950 no
